data_7240654
loop_
_publ_author_name
'Yang, Xiaoming'
'Wang, Yanna'
'Zhang, Weijing'
'Yin, Yanli'
'Li, Zhimin'
'Zhang, Tonglai'

_publ_section_title
;
 New nitrogen-rich heterocycle compound to build 3D energetic metal
 complexes
;
_journal_name_full CrystEngComm
_journal_paper_doi 10.1039/D0CE00791A
_journal_year 2020
_chemical_formula_moiety 'C6 H20 N14 Na2 O8'
_chemical_formula_sum 'C6 H20 N14 Na2 O8'
_chemical_formula_weight 462.34
_space_group_crystal_system monoclinic
_space_group_IT_number 14
_space_group_name_Hall '-P 2yn'
_space_group_name_H-M_alt 'P 1 21/n 1'
_atom_sites_solution_hydrogens geom
_atom_sites_solution_primary direct
_atom_sites_solution_secondary difmap
_audit_creation_date 2016-05-16
_audit_creation_method
;
Olex2 1.2
(compiled 2016.02.19 svn.r3266 for OlexSys, GUI svn.r5155)
;
_audit_update_record
;
2020-03-31 deposited with the CCDC.	2020-06-04 downloaded from the CCDC.
;
_cell_angle_alpha 90.00
_cell_angle_beta 109.91(3)
_cell_angle_gamma 90.00
_cell_formula_units_Z 2
_cell_length_a 7.2002(14)
_cell_length_b 17.795(4)
_cell_length_c 8.1862(16)
_cell_measurement_reflns_used 3330
_cell_measurement_temperature 153.1500
_cell_measurement_theta_max 27.4778
_cell_measurement_theta_min 1.1443
_cell_volume 986.2(4)
_computing_cell_refinement 'CrystalClear (Rigaku Inc., 2008)'
_computing_data_collection 'CrystalClear (Rigaku Inc., 2008)'
_computing_data_reduction 'CrystalClear (Rigaku Inc., 2008)'
_computing_molecular_graphics 'Olex2 (Dolomanov et al., 2009)'
_computing_publication_material 'Olex2 (Dolomanov et al., 2009)'
_computing_structure_refinement 'XL (Sheldrick, 2008)'
_computing_structure_solution
;
????
;
_diffrn_ambient_temperature 153.1500
_diffrn_detector_area_resol_mean 28.5714
_diffrn_measured_fraction_theta_full 0.995
_diffrn_measured_fraction_theta_max 0.995
_diffrn_measurement_details
;
scan:
	Number of images: 360
	           Slice: -110.0000 - 70.0000
	     Image width: 0.5000
	        Exp time: 1.0000
	   Rotation axis: Omega
	           Omega: 0.0000
	             Chi: 45.0000
	             Phi: 180.0000
	             XTD: 44.8364
	          2theta: -20.1920
scan:
	Number of images: 240
	           Slice: -110.0000 - 10.0000
	     Image width: 0.5000
	        Exp time: 1.0000
	   Rotation axis: Omega
	           Omega: 0.0000
	             Chi: 45.0000
	             Phi: 270.0000
	             XTD: 44.8364
	          2theta: -20.1920
;
_diffrn_measurement_device
;
Saturn724+ (2x2 bin mode)
;
_diffrn_measurement_device_details
;
AFC10: Fixed Chi 2 circle
;
_diffrn_measurement_device_type 'multiwire proportional'
_diffrn_measurement_method dtprofit.ref
_diffrn_orient_matrix_type d*Trek
_diffrn_orient_matrix_UB_11 0.0068
_diffrn_orient_matrix_UB_12 0.1084
_diffrn_orient_matrix_UB_13 -0.1001
_diffrn_orient_matrix_UB_21 0.0119
_diffrn_orient_matrix_UB_22 0.0369
_diffrn_orient_matrix_UB_23 0.0407
_diffrn_orient_matrix_UB_31 0.1213
_diffrn_orient_matrix_UB_32 0.0108
_diffrn_orient_matrix_UB_33 -0.0453
_diffrn_radiation_detector CCD
_diffrn_radiation_monochromator 'Graphite Monochromator'
_diffrn_radiation_type MoK\a
_diffrn_radiation_wavelength 0.71073
_diffrn_reflns_av_R_equivalents 0.0361
_diffrn_reflns_av_unetI/netI 0.0359
_diffrn_reflns_limit_h_max 9
_diffrn_reflns_limit_h_min -5
_diffrn_reflns_limit_k_max 22
_diffrn_reflns_limit_k_min -23
_diffrn_reflns_limit_l_max 10
_diffrn_reflns_limit_l_min -10
_diffrn_reflns_number 6656
_diffrn_reflns_theta_full 27.48
_diffrn_reflns_theta_max 27.48
_diffrn_reflns_theta_min 2.29
_diffrn_source 'Rotating Anode'
_diffrn_source_current 90.0000
_diffrn_source_power 4.5000
_diffrn_source_voltage 50.0000
_exptl_absorpt_coefficient_mu 0.172
_exptl_absorpt_correction_T_max 1.0000
_exptl_absorpt_correction_T_min 0.8039
_exptl_absorpt_correction_type multi-scan
_exptl_absorpt_process_details 'CrystalClear (Rigaku Inc., 2008)'
_exptl_crystal_colour Colorless
_exptl_crystal_density_diffrn 1.557
_exptl_crystal_density_method 'not measured'
_exptl_crystal_description block
_exptl_crystal_F_000 480
_exptl_crystal_size_max 0.1
_exptl_crystal_size_mid 0.08
_exptl_crystal_size_min 0.05
_refine_diff_density_max 0.375
_refine_diff_density_min -0.364
_refine_diff_density_rms 0.102
_refine_ls_extinction_method none
_refine_ls_goodness_of_fit_ref 1.193
_refine_ls_hydrogen_treatment constr
_refine_ls_matrix_type full
_refine_ls_number_parameters 146
_refine_ls_number_reflns 2252
_refine_ls_number_restraints 18
_refine_ls_restrained_S_all 1.188
_refine_ls_R_factor_all 0.0649
_refine_ls_R_factor_gt 0.0553
_refine_ls_shift/su_max 0.000
_refine_ls_shift/su_mean 0.000
_refine_ls_structure_factor_coef Fsqd
_refine_ls_weighting_details 'calc w=1/[\s^2^(Fo^2^)+(0.0809P)^2^+0.9546P] where P=(Fo^2^+2Fc^2^)/3'
_refine_ls_weighting_scheme calc
_refine_ls_wR_factor_gt 0.1470
_refine_ls_wR_factor_ref 0.1764
_reflns_number_gt 2066
_reflns_number_total 2252
_reflns_threshold_expression >2sigma(I)
_cod_data_source_file d0ce00791a2.cif
_cod_data_source_block a
_cod_depositor_comments
;
The following automatic conversions were performed:

data item '_exptl_absorpt_correction_type' value 'Multi-scan' was
changed to 'multi-scan' in accordance with the
/home/data/users/saulius/crontab/automatic-downloads/rss-feeds/RSC/lib/dictionaries/cif_core.dic
dictionary named 'cif_core.dic' version 2.4.2 last updated on
2011-04-26.

Automatic conversion script
Id: cif_fix_values 7556 2019-12-06 15:28:31Z antanas 
;
_cod_original_cell_volume 986.2(3)
_cod_database_code 7240654
_diffrn_number_total 2335
_olex2_refinement_description
;
1. Fixed Uiso
 At 1.2 times of:
  All C(H) groups, All N(H) groups, All O(H,H) groups
2. Uiso/Uaniso restraints and constraints
O4 \\sim O4A: within 1.7A with sigma of 0.01 and sigma for terminal atoms of
0.01
Uanis(O4) \\sim Ueq, Uanis(O4A) \\sim Ueq: with sigma of 0.01 and sigma for
terminal atoms of 0.01
3. Others
 Sof(O4A)=Sof(H4AA)=Sof(H4AB)=1-FVAR(1)
 Sof(O4)=Sof(H4A)=Sof(H4B)=FVAR(1)
4.a Riding coordinates:
 O1(H1A,H1B), O2(H2A,H2B), O3(H3A,H3B), O4(H4A,H4B), N2(H2), O4A(H4AA,H4AB)
4.b Aromatic/amide H refined with riding coordinates:
 C3(H3)
;
_olex2_submission_special_instructions 'No special instructions were received'

loop_
_space_group_symop_id
_space_group_symop_operation_xyz
1 'x, y, z'
2 '-x+1/2, y+1/2, -z+1/2'
3 '-x, -y, -z'
4 'x-1/2, -y-1/2, z-1/2'

loop_
_atom_site_label
_atom_site_type_symbol
_atom_site_fract_x
_atom_site_fract_y
_atom_site_fract_z
_atom_site_U_iso_or_equiv
_atom_site_adp_type
_atom_site_occupancy
_atom_site_calc_flag
_atom_site_disorder_assembly
_atom_site_disorder_group
_atom_site_refinement_flags_posn
_atom_site_refinement_flags_adp
Na1 Na 0.40867(14) 0.46248(6) 0.65502(13) 0.0207(3) Uani 1 d . . . .
O1 O 0.1447(3) 0.42014(10) 0.3976(2) 0.0236(4) Uani 1 d A . . .
H1A H 0.0966 0.3776 0.4032 0.028 Uiso 1 d . . R .
H1B H 0.0422 0.4455 0.3496 0.028 Uiso 1 d . . R .
O2 O 0.6318(3) 0.42300(10) 0.5084(2) 0.0213(4) Uani 1 d . . . .
H2A H 0.5837 0.3858 0.4448 0.026 Uiso 1 d . . R .
H2B H 0.7429 0.4108 0.5787 0.026 Uiso 1 d . . R .
O3 O 0.6791(3) 0.53613(10) 0.8503(2) 0.0239(4) Uani 1 d A . . .
H3A H 0.6231 0.5740 0.8736 0.029 Uiso 1 d . . R .
H3B H 0.7513 0.5547 0.7990 0.029 Uiso 1 d . . R .
O4 O 0.1611(4) 0.48351(17) 0.7772(4) 0.0218(9) Uani 0.661(7) d A 1 . U
H4A H 0.1991 0.4924 0.8843 0.026 Uiso 0.661(7) d A 1 R .
H4B H 0.0791 0.4482 0.7593 0.026 Uiso 0.661(7) d A 1 R .
N1 N 0.4950(3) 0.27977(12) 1.3517(3) 0.0190(5) Uani 1 d A . . .
N2 N 0.4801(3) 0.23035(12) 1.4725(3) 0.0205(5) Uani 1 d A . . .
H2 H 0.4982 0.2443 1.5748 0.025 Uiso 1 d . . R .
N3 N 0.4628(3) 0.16152(12) 1.2466(3) 0.0194(5) Uani 1 d A . . .
N4 N 0.4703(3) 0.34052(12) 1.0154(3) 0.0215(5) Uani 1 d . . . .
N5 N 0.4764(3) 0.34522(12) 0.8529(3) 0.0214(5) Uani 1 d A . . .
N6 N 0.4977(3) 0.27702(12) 0.7992(3) 0.0197(5) Uani 1 d . . . .
N7 N 0.5068(3) 0.22634(12) 0.9236(3) 0.0186(5) Uani 1 d A . . .
C1 C 0.4888(3) 0.26711(13) 1.0534(3) 0.0147(5) Uani 1 d A . . .
C2 C 0.4837(3) 0.23622(13) 1.2179(3) 0.0147(5) Uani 1 d . . . .
C3 C 0.4610(4) 0.16146(14) 1.4086(3) 0.0205(5) Uani 1 d . . . .
H3 H 0.4478 0.1177 1.4701 0.025 Uiso 1 calc A . R .
O4A O 0.2330(9) 0.5277(4) 0.8287(8) 0.0247(17) Uani 0.339(7) d A 2 . U
H4AA H 0.1975 0.4923 0.8793 0.030 Uiso 0.339(7) d A 2 R .
H4AB H 0.3262 0.5551 0.8890 0.030 Uiso 0.339(7) d A 2 R .

loop_
_atom_site_aniso_label
_atom_site_aniso_U_11
_atom_site_aniso_U_22
_atom_site_aniso_U_33
_atom_site_aniso_U_23
_atom_site_aniso_U_13
_atom_site_aniso_U_12
Na1 0.0240(5) 0.0180(5) 0.0193(5) 0.0016(4) 0.0063(4) 0.0007(4)
O1 0.0228(9) 0.0185(9) 0.0280(10) 0.0025(7) 0.0068(8) -0.0013(7)
O2 0.0220(9) 0.0161(8) 0.0208(9) -0.0004(7) 0.0010(7) 0.0025(7)
O3 0.0292(10) 0.0194(9) 0.0233(9) -0.0015(7) 0.0092(8) 0.0012(7)
O4 0.0240(15) 0.0184(16) 0.0224(14) 0.0021(12) 0.0072(11) 0.0003(12)
N1 0.0246(10) 0.0188(10) 0.0155(10) -0.0003(8) 0.0092(8) -0.0020(8)
N2 0.0250(11) 0.0252(11) 0.0112(10) -0.0010(8) 0.0063(8) -0.0020(9)
N3 0.0236(10) 0.0166(10) 0.0183(10) 0.0008(8) 0.0075(8) -0.0010(8)
N4 0.0320(12) 0.0178(10) 0.0166(10) 0.0013(8) 0.0109(9) 0.0028(9)
N5 0.0279(11) 0.0203(11) 0.0182(10) 0.0016(8) 0.0106(9) 0.0024(9)
N6 0.0231(10) 0.0205(10) 0.0162(10) 0.0022(8) 0.0075(8) 0.0015(8)
N7 0.0232(11) 0.0189(10) 0.0148(10) 0.0006(8) 0.0078(8) 0.0003(8)
C1 0.0166(11) 0.0141(11) 0.0142(11) -0.0008(8) 0.0062(8) 0.0007(8)
C2 0.0138(10) 0.0165(11) 0.0129(11) 0.0014(9) 0.0035(8) 0.0003(8)
C3 0.0230(12) 0.0201(12) 0.0185(12) 0.0056(9) 0.0070(10) 0.0009(9)
O4A 0.026(3) 0.025(3) 0.026(3) 0.006(2) 0.011(2) 0.000(2)

loop_
_atom_type_symbol
_atom_type_description
_atom_type_scat_dispersion_real
_atom_type_scat_dispersion_imag
_atom_type_scat_source
C C 0.0033 0.0016 'International Tables Vol C Tables 4.2.6.8 and 6.1.1.4'
H H 0.0000 0.0000 'International Tables Vol C Tables 4.2.6.8 and 6.1.1.4'
N N 0.0061 0.0033 'International Tables Vol C Tables 4.2.6.8 and 6.1.1.4'
O O 0.0106 0.0060 'International Tables Vol C Tables 4.2.6.8 and 6.1.1.4'
Na Na 0.0362 0.0249 'International Tables Vol C Tables 4.2.6.8 and 6.1.1.4'

loop_
_geom_angle_atom_site_label_1
_geom_angle_atom_site_label_2
_geom_angle_atom_site_label_3
_geom_angle
_geom_angle_site_symmetry_1
_geom_angle_site_symmetry_3
_geom_angle_publ_flag
O1 Na1 Na1 82.26(6) . 3_666 ?
O1 Na1 O3 161.89(8) . . ?
O1 Na1 N5 102.61(8) . . ?
O1 Na1 O4A 103.92(16) . . ?
O2 Na1 Na1 43.57(5) 3_666 3_666 ?
O2 Na1 Na1 43.27(5) . 3_666 ?
O2 Na1 O1 82.48(7) 3_666 . ?
O2 Na1 O1 86.28(7) . . ?
O2 Na1 O2 86.84(7) 3_666 . ?
O2 Na1 O3 80.06(7) 3_666 . ?
O2 Na1 O3 87.97(7) . . ?
O2 Na1 N5 174.91(8) 3_666 . ?
O2 Na1 N5 93.51(7) . . ?
O2 Na1 O4A 86.19(14) 3_666 . ?
O2 Na1 O4A 166.77(17) . . ?
O3 Na1 Na1 81.79(6) . 3_666 ?
O3 Na1 N5 94.87(8) . . ?
O3 Na1 O4A 79.76(16) . . ?
O4 Na1 Na1 140.78(9) . 3_666 ?
O4 Na1 O1 86.31(9) . . ?
O4 Na1 O2 170.64(10) . . ?
O4 Na1 O2 97.84(9) . 3_666 ?
O4 Na1 O3 100.79(10) . . ?
O4 Na1 N5 82.55(9) . . ?
O4 Na1 O4A 22.58(15) . . ?
N5 Na1 Na1 136.56(7) . 3_666 ?
O4A Na1 Na1 128.78(14) . 3_666 ?
O4A Na1 N5 92.44(14) . . ?
Na1 O1 H1A 116.6 . . ?
Na1 O1 H1B 122.9 . . ?
H1A O1 H1B 101.4 . . ?
Na1 O2 Na1 93.16(7) 3_666 . ?
Na1 O2 H2A 112.1 3_666 . ?
Na1 O2 H2A 109.5 . . ?
Na1 O2 H2B 120.5 3_666 . ?
Na1 O2 H2B 112.0 . . ?
H2A O2 H2B 108.4 . . ?
Na1 O3 H3A 104.0 . . ?
Na1 O3 H3B 112.1 . . ?
H3A O3 H3B 102.9 . . ?
Na1 O4 H4A 116.7 . . ?
Na1 O4 H4B 113.3 . . ?
Na1 O4 H4AA 116.6 . . ?
H4A O4 H4B 106.5 . . ?
H4A O4 H4AA 0.4 . . ?
H4B O4 H4AA 106.8 . . ?
C2 N1 N2 103.1(2) . . ?
N1 N2 H2 120.8 . . ?
C3 N2 N1 109.7(2) . . ?
C3 N2 H2 129.0 . . ?
C3 N3 C2 102.2(2) . . ?
C1 N4 N5 104.8(2) . . ?
N4 N5 Na1 127.31(16) . . ?
N6 N5 Na1 123.56(16) . . ?
N6 N5 N4 108.6(2) . . ?
N5 N6 N7 110.2(2) . . ?
C1 N7 N6 104.3(2) . . ?
N4 C1 C2 123.2(2) . . ?
N7 C1 N4 112.1(2) . . ?
N7 C1 C2 124.7(2) . . ?
N1 C2 N3 114.0(2) . . ?
N1 C2 C1 121.8(2) . . ?
N3 C2 C1 124.1(2) . . ?
N2 C3 N3 111.0(2) . . ?
N2 C3 H3 124.5 . . ?
N3 C3 H3 124.5 . . ?
Na1 O4A H4A 104.7 . . ?
Na1 O4A H4AA 103.3 . . ?
Na1 O4A H4AB 98.4 . . ?
H4A O4A H4AA 2.3 . . ?
H4A O4A H4AB 115.3 . . ?
H4AA O4A H4AB 117.5 . . ?

loop_
_geom_bond_atom_site_label_1
_geom_bond_atom_site_label_2
_geom_bond_distance
_geom_bond_site_symmetry_2
_geom_bond_publ_flag
Na1 Na1 3.497(2) 3_666 ?
Na1 O1 2.428(2) . ?
Na1 O2 2.400(2) 3_666 ?
Na1 O2 2.414(2) . ?
Na1 O3 2.438(2) . ?
Na1 O4 2.352(3) . ?
Na1 N5 2.584(2) . ?
Na1 O4A 2.489(6) . ?
O1 H1A 0.8401 . ?
O1 H1B 0.8399 . ?
O2 Na1 2.400(2) 3_666 ?
O2 H2A 0.8399 . ?
O2 H2B 0.8399 . ?
O3 H3A 0.8402 . ?
O3 H3B 0.8399 . ?
O4 H4A 0.8400 . ?
O4 H4B 0.8399 . ?
O4 H4AA 0.8012 . ?
N1 N2 1.355(3) . ?
N1 C2 1.322(3) . ?
N2 H2 0.8399 . ?
N2 C3 1.322(3) . ?
N3 C2 1.367(3) . ?
N3 C3 1.330(3) . ?
N4 N5 1.348(3) . ?
N4 C1 1.339(3) . ?
N5 N6 1.318(3) . ?
N6 N7 1.345(3) . ?
N7 C1 1.329(3) . ?
C1 C2 1.466(3) . ?
C3 H3 0.9500 . ?
O4A H4A 0.8587 . ?
O4A H4AA 0.8401 . ?
O4A H4AB 0.8400 . ?

loop_
_geom_torsion_atom_site_label_1
_geom_torsion_atom_site_label_2
_geom_torsion_atom_site_label_3
_geom_torsion_atom_site_label_4
_geom_torsion
_geom_torsion_site_symmetry_1
_geom_torsion_site_symmetry_2
_geom_torsion_site_symmetry_3
_geom_torsion_site_symmetry_4
_geom_torsion_publ_flag
Na1 Na1 N5 N4 144.67(18) 3_666 . . . ?
Na1 Na1 N5 N6 -44.7(2) 3_666 . . . ?
Na1 N5 N6 N7 -172.38(15) . . . . ?
O1 Na1 O2 Na1 82.66(7) . . . 3_666 ?
O1 Na1 N5 N4 -123.3(2) . . . . ?
O1 Na1 N5 N6 47.4(2) . . . . ?
O2 Na1 O2 Na1 0.000(2) 3_666 . . 3_666 ?
O2 Na1 N5 N4 55.9(10) 3_666 . . . ?
O2 Na1 N5 N4 149.7(2) . . . . ?
O2 Na1 N5 N6 -133.5(9) 3_666 . . . ?
O2 Na1 N5 N6 -39.6(2) . . . . ?
O3 Na1 O2 Na1 -80.16(7) . . . 3_666 ?
O3 Na1 N5 N4 61.5(2) . . . . ?
O3 Na1 N5 N6 -127.84(19) . . . . ?
O4 Na1 O2 Na1 120.3(5) . . . 3_666 ?
O4 Na1 N5 N4 -38.8(2) . . . . ?
O4 Na1 N5 N6 131.9(2) . . . . ?
N1 N2 C3 N3 0.2(3) . . . . ?
N2 N1 C2 N3 -0.1(3) . . . . ?
N2 N1 C2 C1 178.5(2) . . . . ?
N4 N5 N6 N7 -0.2(3) . . . . ?
N4 C1 C2 N1 -12.1(4) . . . . ?
N4 C1 C2 N3 166.4(2) . . . . ?
N5 Na1 O2 Na1 -174.91(8) . . . 3_666 ?
N5 N4 C1 N7 0.3(3) . . . . ?
N5 N4 C1 C2 -178.1(2) . . . . ?
N5 N6 N7 C1 0.4(3) . . . . ?
N6 N7 C1 N4 -0.4(3) . . . . ?
N6 N7 C1 C2 177.9(2) . . . . ?
N7 C1 C2 N1 169.8(2) . . . . ?
N7 C1 C2 N3 -11.7(4) . . . . ?
C1 N4 N5 Na1 171.77(16) . . . . ?
C1 N4 N5 N6 0.0(3) . . . . ?
C2 N1 N2 C3 0.0(3) . . . . ?
C2 N3 C3 N2 -0.3(3) . . . . ?
C3 N3 C2 N1 0.2(3) . . . . ?
C3 N3 C2 C1 -178.4(2) . . . . ?
O4A Na1 O2 Na1 -58.3(6) . . . 3_666 ?
O4A Na1 N5 N4 -18.4(3) . . . . ?
O4A Na1 N5 N6 152.2(2) . . . . ?
